data_9012755
loop_
_publ_author_name
'Nimmo, J. K.'
'Lucas, B. W.'

_publ_section_title
;
 A neutron diffraction determination of the crystal structure of
 alpha-phase potassium nitrate at 25 C and 100 C
 Sample: T = 100 C
;
_journal_name_full 'Journal of Physics C: Solid State Physics'
_journal_page_first 201
_journal_page_last 211
_journal_paper_doi 10.1088/0022-3719/6/2/001
_journal_volume 6
_journal_year 1973
_chemical_compound_source Synthetic
_chemical_formula_sum 'K N O3'
_chemical_name_mineral Niter
_space_group_IT_number 62
_symmetry_space_group_name_Hall '-P 2n 2a'
_symmetry_space_group_name_H-M 'P m c n'
_cell_angle_alpha 90
_cell_angle_beta 90
_cell_angle_gamma 90
_cell_length_a 5.4230
_cell_length_b 9.1827
_cell_length_c 6.5189
_cell_formula_units_Z 4
_cell_volume 324.627
_database_code_amcsd 0013163
_diffrn_ambient_temperature 373.15
_exptl_crystal_density_diffrn 2.069
_cod_database_code 9012755

loop_
_space_group_symop_operation_xyz
x,y,z
1/2-x,y,z
1/2+x,-y,-z
1/2+x,1/2+y,1/2-z
1/2-x,1/2-y,1/2+z
x,1/2-y,1/2+z
-x,1/2+y,1/2-z
-x,-y,-z

loop_
_atom_site_aniso_label
_atom_site_aniso_U_11
_atom_site_aniso_U_22
_atom_site_aniso_U_33
_atom_site_aniso_U_12
_atom_site_aniso_U_13
_atom_site_aniso_U_23
K 0.02354 0.04315 0.05124 0.00000 0.00000 -0.02699
N 0.03814 0.03546 0.03897 0.00000 0.00000 0.00546
O1 0.06332 0.03845 0.05554 0.00000 0.00000 0.00334
O2 0.03680 0.04955 0.07148 0.00429 -0.00860 -0.00212

loop_
_atom_site_label
_atom_site_fract_x
_atom_site_fract_y
_atom_site_fract_z
K 0.25000 0.41550 0.76460
N 0.25000 0.75390 -0.08290
O1 0.25000 0.88900 -0.09000
O2 0.44420 0.68490 -0.08350

loop_
_cod_related_entry_id
_cod_related_entry_database
_cod_related_entry_code
1 AMCSD 0013163
